data_1518492
loop_
_publ_author_name
'Greulich, Tobias W.'
'Daniliuc, Constantin G.'
'Studer, Armido'

_publ_section_title
;
 N-aminopyridinium salts as precursors for N-centered radicals - direct
 amidation of arenes and heteroarenes.
;
_journal_issue 2
_journal_name_full 'Organic letters'
_journal_page_first 254
_journal_page_last 257
_journal_paper_doi 10.1021/ol503338b
_journal_volume 17
_journal_year 2015
_chemical_formula_sum 'C32 H22 B Cl3 F4 N2 O2'
_chemical_formula_weight 659.67
_space_group_crystal_system monoclinic
_space_group_IT_number 15
_space_group_name_Hall '-C 2yc'
_space_group_name_H-M_alt 'C 1 2/c 1'
_symmetry_space_group_name_Hall '-C 2yc'
_symmetry_space_group_name_H-M 'C 1 2/c 1'
_atom_sites_solution_hydrogens geom
_cell_angle_alpha 90
_cell_angle_beta 113.7440(10)
_cell_angle_gamma 90
_cell_formula_units_Z 8
_cell_length_a 30.8526(5)
_cell_length_b 11.9970(2)
_cell_length_c 18.7562(3)
_cell_measurement_reflns_used 5605
_cell_measurement_temperature 100.(2)
_cell_measurement_theta_max 67.8037
_cell_measurement_theta_min 4.0035
_cell_volume 6354.75(19)
_computing_cell_refinement 'SAINT V8.34A (Bruker AXS Inc., 2013)'
_computing_data_collection 'APEX2 v.2014.5-0 (Bruker AXS Inc., 2014)'
_computing_data_reduction 'SAINT V8.34A (Bruker AXS Inc., 2013)'
_computing_molecular_graphics 'XP (Bruker AXS Inc., 2014)'
_computing_publication_material 'SHELXL2014 (Sheldrick, 2014)'
_computing_structure_refinement 'SHELXL2014 (Sheldrick, 2014)'
_computing_structure_solution 'SHELXL2014 (Sheldrick, 2014)'
_diffrn_ambient_temperature 100.(2)
_diffrn_detector_area_resol_mean 8.3333
_diffrn_measured_fraction_theta_full 0.999
_diffrn_measured_fraction_theta_max 0.999
_diffrn_measurement_device_type 'KappaCCD APEXII'
_diffrn_measurement_method 'phi / omega scans'
_diffrn_radiation_monochromator graphite
_diffrn_radiation_type CuK\a
_diffrn_radiation_wavelength 1.54178
_diffrn_reflns_av_R_equivalents 0.1097
_diffrn_reflns_av_unetI/netI 0.0563
_diffrn_reflns_limit_h_max 36
_diffrn_reflns_limit_h_min -37
_diffrn_reflns_limit_k_max 14
_diffrn_reflns_limit_k_min -14
_diffrn_reflns_limit_l_max 22
_diffrn_reflns_limit_l_min -22
_diffrn_reflns_number 5827
_diffrn_reflns_theta_full 68.34
_diffrn_reflns_theta_max 68.34
_diffrn_reflns_theta_min 3.13
_diffrn_source 'fine-focus sealed tube'
_diffrn_source_type 'fine-focus sealed tube'
_exptl_absorpt_coefficient_mu 3.097
_exptl_absorpt_correction_T_max 0.89
_exptl_absorpt_correction_T_min 0.57
_exptl_absorpt_correction_type multi-scan
_exptl_absorpt_process_details
;
Bruker AXS (2014). SADABS, Version 2014/2, Bruker AXS Inc., Madison, Wisconsin,
USA.
;
_exptl_crystal_colour yellow
_exptl_crystal_density_diffrn 1.379
_exptl_crystal_density_method 'not measured'
_exptl_crystal_description plate
_exptl_crystal_F_000 2688
_exptl_crystal_size_max 0.100
_exptl_crystal_size_mid 0.100
_exptl_crystal_size_min 0.040
_refine_diff_density_max 0.346
_refine_diff_density_min -0.485
_refine_ls_extinction_method none
_refine_ls_goodness_of_fit_ref 1.119
_refine_ls_hydrogen_treatment constr
_refine_ls_matrix_type full
_refine_ls_number_parameters 397
_refine_ls_number_reflns 5827
_refine_ls_number_restraints 0
_refine_ls_restrained_S_all 1.119
_refine_ls_R_factor_all 0.0665
_refine_ls_R_factor_gt 0.0491
_refine_ls_shift/su_max 0.001
_refine_ls_shift/su_mean 0.000
_refine_ls_structure_factor_coef Fsqd
_refine_ls_weighting_details 'w=1/[\s^2^(Fo^2^)+(0.0639P)^2^] where P=(Fo^2^+2Fc^2^)/3'
_refine_ls_weighting_scheme calc
_refine_ls_wR_factor_gt 0.1259
_refine_ls_wR_factor_ref 0.1329
_reflns_number_gt 4163
_reflns_number_total 5827
_reflns_threshold_expression 'I > 2\s(I)'
_cod_data_source_file ol503338b_si_002.cif
_cod_data_source_block stu7772
_cod_depositor_comments 'Adding full bibliography for 1518492--1518494.cif.'
_cod_original_cell_volume 6354.75(18)
_cod_database_code 1518492

loop_
_space_group_symop_operation_xyz
'x, y, z'
'-x, y, -z+1/2'
'x+1/2, y+1/2, z'
'-x+1/2, y+1/2, -z+1/2'
'-x, -y, -z'
'x, -y, z-1/2'
'-x+1/2, -y+1/2, -z'
'x+1/2, -y+1/2, z-1/2'

loop_
_atom_site_type_symbol
_atom_site_label
_atom_site_fract_x
_atom_site_fract_y
_atom_site_fract_z
_atom_site_U_iso_or_equiv
_atom_site_adp_type
_atom_site_calc_flag
_atom_site_refinement_flags_adp
_atom_site_refinement_flags_posn
_atom_site_occupancy
B B1 0.37227(12) 0.1120(3) 0.9577(2) 0.0270(7) Uani d . . 1
F F1 0.34694(8) 0.12067(16) 1.00405(12) 0.0489(5) Uani d . . 1
F F2 0.37354(6) 0.21796(13) 0.92555(10) 0.0342(4) Uani d . . 1
F F3 0.34975(6) 0.03864(14) 0.89623(10) 0.0377(5) Uani d . . 1
F F4 0.41767(7) 0.07657(16) 1.00065(11) 0.0492(5) Uani d . . 1
N N1 0.34152(7) 0.26476(18) 0.63853(12) 0.0172(5) Uani d . . 1
N N2 0.37429(8) 0.26470(19) 0.60488(13) 0.0198(5) Uani d . . 1
O O1 0.32636(7) 0.18457(16) 0.48776(11) 0.0259(4) Uani d . . 1
O O2 0.43777(6) 0.34083(16) 0.70911(10) 0.0247(4) Uani d . . 1
C C1 0.30709(9) 0.3467(2) 0.61723(14) 0.0184(6) Uani d . . 1
C C2 0.27422(9) 0.3423(2) 0.64927(15) 0.0190(6) Uani d . . 1
H H2 0.2494 0.3959 0.6332 0.023 Uiso calc U R 1
C C3 0.27552(9) 0.2627(2) 0.70440(15) 0.0191(6) Uani d . . 1
C C4 0.31205(9) 0.1827(2) 0.72393(15) 0.0198(6) Uani d . . 1
H H4 0.314 0.1265 0.7608 0.024 Uiso calc U R 1
C C5 0.34463(9) 0.1833(2) 0.69170(14) 0.0180(6) Uani d . . 1
C C11 0.30683(9) 0.4376(2) 0.56388(15) 0.0189(6) Uani d . . 1
C C12 0.26460(10) 0.4619(2) 0.50107(16) 0.0264(6) Uani d . . 1
H H12 0.238 0.4144 0.4891 0.032 Uiso calc U R 1
C C13 0.26136(11) 0.5554(3) 0.45607(17) 0.0311(7) Uani d . . 1
H H13 0.2327 0.5712 0.4125 0.037 Uiso calc U R 1
C C14 0.29993(11) 0.6259(2) 0.47456(17) 0.0280(7) Uani d . . 1
H H14 0.2974 0.6911 0.4444 0.034 Uiso calc U R 1
C C15 0.34209(10) 0.6020(2) 0.53657(17) 0.0258(6) Uani d . . 1
H H15 0.3686 0.65 0.5485 0.031 Uiso calc U R 1
C C16 0.34572(10) 0.5069(2) 0.58169(16) 0.0212(6) Uani d . . 1
H H16 0.3747 0.4899 0.6243 0.025 Uiso calc U R 1
C C21 0.24085(9) 0.2623(2) 0.74013(15) 0.0182(6) Uani d . . 1
C C22 0.20118(9) 0.3314(2) 0.71270(16) 0.0215(6) Uani d . . 1
H H22 0.196 0.3788 0.6694 0.026 Uiso calc U R 1
C C23 0.16916(10) 0.3322(2) 0.74739(15) 0.0229(6) Uani d . . 1
H H23 0.1425 0.3805 0.7284 0.028 Uiso calc U R 1
C C24 0.17622(10) 0.2620(2) 0.81020(17) 0.0260(6) Uani d . . 1
H H24 0.1541 0.2616 0.8337 0.031 Uiso calc U R 1
C C25 0.21546(10) 0.1927(2) 0.83855(16) 0.0251(6) Uani d . . 1
H H25 0.2202 0.145 0.8815 0.03 Uiso calc U R 1
C C26 0.24769(10) 0.1927(2) 0.80435(15) 0.0218(6) Uani d . . 1
H H26 0.2747 0.1455 0.8243 0.026 Uiso calc U R 1
C C31 0.38334(9) 0.0998(2) 0.71583(15) 0.0187(6) Uani d . . 1
C C32 0.41315(10) 0.0962(2) 0.79475(17) 0.0250(6) Uani d . . 1
H H32 0.4098 0.149 0.8299 0.03 Uiso calc U R 1
C C33 0.44792(10) 0.0140(2) 0.82132(18) 0.0284(7) Uani d . . 1
H H33 0.4687 0.0111 0.8749 0.034 Uiso calc U R 1
C C34 0.45236(10) -0.0632(2) 0.77019(18) 0.0276(7) Uani d . . 1
H H34 0.4758 -0.1198 0.7888 0.033 Uiso calc U R 1
C C35 0.42262(10) -0.0585(2) 0.69147(18) 0.0281(7) Uani d . . 1
H H35 0.426 -0.1117 0.6565 0.034 Uiso calc U R 1
C C36 0.38817(10) 0.0229(2) 0.66375(16) 0.0225(6) Uani d . . 1
H H36 0.368 0.0265 0.6099 0.027 Uiso calc U R 1
C C41 0.36504(10) 0.2170(2) 0.53078(15) 0.0200(6) Uani d . . 1
C C42 0.41110(9) 0.2202(2) 0.52466(15) 0.0203(6) Uani d . . 1
C C43 0.42310(10) 0.1843(2) 0.46506(16) 0.0238(6) Uani d . . 1
H H43 0.4004 0.1512 0.4192 0.029 Uiso calc U R 1
C C44 0.47018(10) 0.1990(2) 0.47511(16) 0.0256(6) Uani d . . 1
H H44 0.4796 0.1751 0.4352 0.031 Uiso calc U R 1
C C45 0.50353(10) 0.2474(2) 0.54182(16) 0.0248(6) Uani d . . 1
H H45 0.5353 0.2558 0.5469 0.03 Uiso calc U R 1
C C46 0.49092(10) 0.2839(2) 0.60183(16) 0.0220(6) Uani d . . 1
H H46 0.5134 0.3182 0.6474 0.026 Uiso calc U R 1
C C47 0.44499(10) 0.2682(2) 0.59206(15) 0.0199(6) Uani d . . 1
C C48 0.42234(9) 0.2973(2) 0.64550(15) 0.0193(6) Uani d . . 1
C C51 0.37924(10) 0.4639(2) 0.89143(16) 0.0269(7) Uani d . . 1
H H51 0.3651 0.3991 0.9081 0.032 Uiso calc U R 1
Cl Cl1 0.33898(3) 0.57525(7) 0.86717(5) 0.0397(2) Uani d . . 1
Cl Cl2 0.43265(3) 0.50154(7) 0.96898(5) 0.0390(2) Uani d . . 1
Cl Cl3 0.39098(3) 0.42346(7) 0.81039(4) 0.0369(2) Uani d . . 1

loop_
_atom_site_aniso_label
_atom_site_aniso_U_11
_atom_site_aniso_U_22
_atom_site_aniso_U_33
_atom_site_aniso_U_12
_atom_site_aniso_U_13
_atom_site_aniso_U_23
B1 0.0302(18) 0.0262(18) 0.0237(18) 0.0054(14) 0.0100(15) 0.0003(14)
F1 0.0680(14) 0.0446(12) 0.0505(12) 0.0127(11) 0.0411(11) 0.0137(10)
F2 0.0464(11) 0.0211(9) 0.0405(11) 0.0008(8) 0.0232(9) 0.0011(8)
F3 0.0426(11) 0.0267(9) 0.0328(10) -0.0038(8) 0.0036(8) -0.0029(8)
F4 0.0369(11) 0.0457(12) 0.0465(12) 0.0108(9) -0.0024(9) -0.0025(9)
N1 0.0162(11) 0.0195(11) 0.0159(11) -0.0008(9) 0.0067(9) -0.0013(9)
N2 0.0157(11) 0.0258(12) 0.0171(11) -0.0035(9) 0.0057(9) -0.0029(9)
O1 0.0210(10) 0.0312(11) 0.0221(10) -0.0057(8) 0.0050(9) -0.0027(9)
O2 0.0218(10) 0.0323(11) 0.0161(10) -0.0020(8) 0.0036(8) -0.0043(8)
C1 0.0145(13) 0.0236(14) 0.0140(13) -0.0014(11) 0.0026(11) -0.0007(11)
C2 0.0177(13) 0.0196(13) 0.0168(13) -0.0003(11) 0.0040(11) 0.0020(11)
C3 0.0214(14) 0.0188(13) 0.0149(13) -0.0022(11) 0.0050(11) -0.0024(11)
C4 0.0197(13) 0.0224(14) 0.0166(14) -0.0001(11) 0.0066(11) 0.0033(11)
C5 0.0203(14) 0.0160(13) 0.0139(13) -0.0018(11) 0.0031(11) -0.0011(10)
C11 0.0208(14) 0.0191(14) 0.0174(13) 0.0008(11) 0.0084(11) 0.0015(11)
C12 0.0217(15) 0.0316(16) 0.0226(15) -0.0062(12) 0.0056(12) 0.0033(13)
C13 0.0271(16) 0.0394(18) 0.0202(15) -0.0003(14) 0.0027(13) 0.0115(13)
C14 0.0336(17) 0.0296(16) 0.0232(15) 0.0007(13) 0.0139(13) 0.0086(13)
C15 0.0266(15) 0.0223(15) 0.0308(16) -0.0014(12) 0.0139(13) 0.0015(12)
C16 0.0197(14) 0.0242(15) 0.0189(14) 0.0019(11) 0.0070(12) 0.0017(11)
C21 0.0194(13) 0.0196(13) 0.0147(13) -0.0011(11) 0.0058(11) -0.0017(11)
C22 0.0218(14) 0.0221(14) 0.0190(14) 0.0003(11) 0.0066(12) -0.0003(11)
C23 0.0193(14) 0.0269(15) 0.0206(14) 0.0037(11) 0.0060(12) -0.0004(12)
C24 0.0204(14) 0.0322(16) 0.0262(15) -0.0017(12) 0.0102(12) -0.0005(13)
C25 0.0285(16) 0.0275(15) 0.0222(15) -0.0041(12) 0.0131(13) 0.0005(12)
C26 0.0209(14) 0.0239(14) 0.0187(14) 0.0020(11) 0.0060(12) 0.0020(11)
C31 0.0166(13) 0.0199(14) 0.0196(14) 0.0015(11) 0.0072(11) 0.0047(11)
C32 0.0248(15) 0.0241(15) 0.0249(15) -0.0019(12) 0.0088(13) 0.0036(12)
C33 0.0227(15) 0.0320(17) 0.0268(16) 0.0023(13) 0.0062(13) 0.0074(13)
C34 0.0213(15) 0.0277(16) 0.0349(17) 0.0067(12) 0.0124(13) 0.0099(13)
C35 0.0299(16) 0.0296(16) 0.0295(17) 0.0053(13) 0.0168(14) 0.0018(13)
C36 0.0242(15) 0.0261(15) 0.0187(14) 0.0030(12) 0.0100(12) 0.0021(12)
C41 0.0230(15) 0.0184(13) 0.0157(14) -0.0011(11) 0.0047(12) -0.0017(11)
C42 0.0208(14) 0.0184(14) 0.0189(14) -0.0015(11) 0.0052(12) 0.0034(11)
C43 0.0274(15) 0.0259(15) 0.0174(14) -0.0027(12) 0.0083(12) -0.0036(12)
C44 0.0335(17) 0.0254(15) 0.0225(15) -0.0006(12) 0.0160(13) -0.0030(12)
C45 0.0204(14) 0.0266(15) 0.0266(16) 0.0014(12) 0.0087(12) 0.0058(12)
C46 0.0198(14) 0.0240(15) 0.0190(14) 0.0009(11) 0.0044(12) -0.0019(12)
C47 0.0246(14) 0.0174(13) 0.0169(13) 0.0003(11) 0.0075(12) -0.0008(11)
C48 0.0169(13) 0.0217(14) 0.0159(14) 0.0019(11) 0.0032(11) 0.0004(11)
C51 0.0280(16) 0.0268(16) 0.0226(15) 0.0027(12) 0.0067(13) -0.0027(12)
Cl1 0.0399(5) 0.0346(4) 0.0429(5) 0.0147(3) 0.0150(4) 0.0105(4)
Cl2 0.0383(4) 0.0368(4) 0.0311(4) 0.0034(3) 0.0028(3) -0.0097(3)
Cl3 0.0359(4) 0.0489(5) 0.0255(4) -0.0008(4) 0.0120(3) -0.0077(3)

loop_
_atom_type_symbol
_atom_type_description
_atom_type_scat_dispersion_real
_atom_type_scat_dispersion_imag
_atom_type_scat_source
C C 0.0181 0.0091 'International Tables Vol C Tables 4.2.6.8 and 6.1.1.4'
H H 0.0000 0.0000 'International Tables Vol C Tables 4.2.6.8 and 6.1.1.4'
N N 0.0311 0.0180 'International Tables Vol C Tables 4.2.6.8 and 6.1.1.4'
O O 0.0492 0.0322 'International Tables Vol C Tables 4.2.6.8 and 6.1.1.4'
Cl Cl 0.3639 0.7018 'International Tables Vol C Tables 4.2.6.8 and 6.1.1.4'
B B 0.0090 0.0039 'International Tables Vol C Tables 4.2.6.8 and 6.1.1.4'
F F 0.0727 0.0534 'International Tables Vol C Tables 4.2.6.8 and 6.1.1.4'

loop_
_geom_angle_atom_site_label_1
_geom_angle_atom_site_label_2
_geom_angle_atom_site_label_3
_geom_angle
F4 B1 F1 110.8(3)
F4 B1 F3 110.0(3)
F1 B1 F3 110.3(3)
F4 B1 F2 109.4(3)
F1 B1 F2 108.6(2)
F3 B1 F2 107.8(2)
C5 N1 C1 122.5(2)
C5 N1 N2 118.6(2)
C1 N1 N2 118.9(2)
N1 N2 C41 123.2(2)
N1 N2 C48 123.3(2)
C41 N2 C48 112.9(2)
C2 C1 N1 117.6(2)
C2 C1 C11 121.4(2)
N1 C1 C11 120.9(2)
C1 C2 C3 123.0(2)
C1 C2 H2 118.5
C3 C2 H2 118.5
C2 C3 C4 116.1(2)
C2 C3 C21 122.0(2)
C4 C3 C21 122.0(2)
C5 C4 C3 122.3(2)
C5 C4 H4 118.8
C3 C4 H4 118.8
C4 C5 N1 118.5(2)
C4 C5 C31 120.5(2)
N1 C5 C31 121.0(2)
C16 C11 C12 120.2(2)
C16 C11 C1 120.8(2)
C12 C11 C1 118.5(2)
C13 C12 C11 120.0(3)
C13 C12 H12 120.0
C11 C12 H12 120.0
C12 C13 C14 119.9(3)
C12 C13 H13 120.1
C14 C13 H13 120.1
C15 C14 C13 120.4(3)
C15 C14 H14 119.8
C13 C14 H14 119.8
C14 C15 C16 119.9(3)
C14 C15 H15 120.1
C16 C15 H15 120.1
C11 C16 C15 119.6(3)
C11 C16 H16 120.2
C15 C16 H16 120.2
C22 C21 C26 118.4(2)
C22 C21 C3 121.4(2)
C26 C21 C3 120.3(2)
C23 C22 C21 121.2(3)
C23 C22 H22 119.4
C21 C22 H22 119.4
C22 C23 C24 119.7(3)
C22 C23 H23 120.2
C24 C23 H23 120.2
C25 C24 C23 120.2(3)
C25 C24 H24 119.9
C23 C24 H24 119.9
C26 C25 C24 120.1(3)
C26 C25 H25 119.9
C24 C25 H25 119.9
C25 C26 C21 120.5(3)
C25 C26 H26 119.7
C21 C26 H26 119.7
C32 C31 C36 120.8(2)
C32 C31 C5 116.8(2)
C36 C31 C5 122.2(2)
C33 C32 C31 119.1(3)
C33 C32 H32 120.5
C31 C32 H32 120.5
C34 C33 C32 120.3(3)
C34 C33 H33 119.9
C32 C33 H33 119.9
C33 C34 C35 120.2(3)
C33 C34 H34 119.9
C35 C34 H34 119.9
C36 C35 C34 120.5(3)
C36 C35 H35 119.8
C34 C35 H35 119.8
C35 C36 C31 119.1(3)
C35 C36 H36 120.4
C31 C36 H36 120.4
O1 C41 N2 122.6(3)
O1 C41 C42 133.1(3)
N2 C41 C42 104.2(2)
C43 C42 C47 120.9(3)
C43 C42 C41 129.6(2)
C47 C42 C41 109.5(2)
C42 C43 C44 117.0(3)
C42 C43 H43 121.5
C44 C43 H43 121.5
C45 C44 C43 121.8(3)
C45 C44 H44 119.1
C43 C44 H44 119.1
C44 C45 C46 120.7(3)
C44 C45 H45 119.6
C46 C45 H45 119.6
C47 C46 C45 117.2(3)
C47 C46 H46 121.4
C45 C46 H46 121.4
C46 C47 C42 122.3(3)
C46 C47 C48 128.7(2)
C42 C47 C48 109.0(2)
O2 C48 N2 123.9(2)
O2 C48 C47 131.7(2)
N2 C48 C47 104.4(2)
Cl1 C51 Cl2 110.35(16)
Cl1 C51 Cl3 110.77(16)
Cl2 C51 Cl3 109.46(16)
Cl1 C51 H51 108.7
Cl2 C51 H51 108.7
Cl3 C51 H51 108.7

loop_
_geom_bond_atom_site_label_1
_geom_bond_atom_site_label_2
_geom_bond_distance
B1 F4 1.372(4)
B1 F1 1.387(4)
B1 F3 1.393(4)
B1 F2 1.415(4)
N1 C5 1.372(3)
N1 C1 1.383(3)
N1 N2 1.391(3)
N2 C41 1.422(3)
N2 C48 1.422(3)
O1 C41 1.205(3)
O2 C48 1.211(3)
C1 C2 1.372(4)
C1 C11 1.478(4)
C2 C3 1.396(4)
C2 H2 0.95
C3 C4 1.412(4)
C3 C21 1.473(4)
C4 C5 1.366(4)
C4 H4 0.95
C5 C31 1.483(4)
C11 C16 1.386(4)
C11 C12 1.391(4)
C12 C13 1.382(4)
C12 H12 0.95
C13 C14 1.385(4)
C13 H13 0.95
C14 C15 1.382(4)
C14 H14 0.95
C15 C16 1.398(4)
C15 H15 0.95
C16 H16 0.95
C21 C22 1.394(4)
C21 C26 1.410(4)
C22 C23 1.385(4)
C22 H22 0.95
C23 C24 1.392(4)
C23 H23 0.95
C24 C25 1.387(4)
C24 H24 0.95
C25 C26 1.383(4)
C25 H25 0.95
C26 H26 0.95
C31 C32 1.394(4)
C31 C36 1.394(4)
C32 C33 1.393(4)
C32 H32 0.95
C33 C34 1.379(4)
C33 H33 0.95
C34 C35 1.391(4)
C34 H34 0.95
C35 C36 1.382(4)
C35 H35 0.95
C36 H36 0.95
C41 C42 1.471(4)
C42 C43 1.380(4)
C42 C47 1.400(4)
C43 C44 1.399(4)
C43 H43 0.95
C44 C45 1.388(4)
C44 H44 0.95
C45 C46 1.401(4)
C45 H45 0.95
C46 C47 1.367(4)
C46 H46 0.95
C47 C48 1.476(4)
C51 Cl1 1.755(3)
C51 Cl2 1.762(3)
C51 Cl3 1.766(3)
C51 H51 1.0

loop_
_geom_hbond_atom_site_label_D
_geom_hbond_atom_site_label_H
_geom_hbond_atom_site_label_A
_geom_hbond_distance_DH
_geom_hbond_distance_HA
_geom_hbond_distance_DA
_geom_hbond_angle_DHA
C4 H4 F3 0.95 2.55 3.429(3) 153.2
C51 H51 F2 1.00 2.20 3.039(3) 140.8

loop_
_geom_torsion_atom_site_label_1
_geom_torsion_atom_site_label_2
_geom_torsion_atom_site_label_3
_geom_torsion_atom_site_label_4
_geom_torsion
C5 N1 N2 C41 97.0(3)
C1 N1 N2 C41 -83.0(3)
C5 N1 N2 C48 -73.5(3)
C1 N1 N2 C48 106.5(3)
C5 N1 C1 C2 -2.2(4)
N2 N1 C1 C2 177.7(2)
C5 N1 C1 C11 175.8(2)
N2 N1 C1 C11 -4.3(3)
N1 C1 C2 C3 3.0(4)
C11 C1 C2 C3 -175.0(2)
C1 C2 C3 C4 -2.3(4)
C1 C2 C3 C21 177.7(2)
C2 C3 C4 C5 0.7(4)
C21 C3 C4 C5 -179.3(2)
C3 C4 C5 N1 0.0(4)
C3 C4 C5 C31 178.0(2)
C1 N1 C5 C4 0.8(4)
N2 N1 C5 C4 -179.2(2)
C1 N1 C5 C31 -177.2(2)
N2 N1 C5 C31 2.8(3)
C2 C1 C11 C16 120.4(3)
N1 C1 C11 C16 -57.5(4)
C2 C1 C11 C12 -50.8(4)
N1 C1 C11 C12 131.3(3)
C16 C11 C12 C13 0.2(4)
C1 C11 C12 C13 171.4(3)
C11 C12 C13 C14 -1.3(5)
C12 C13 C14 C15 1.7(5)
C13 C14 C15 C16 -0.9(4)
C12 C11 C16 C15 0.6(4)
C1 C11 C16 C15 -170.5(3)
C14 C15 C16 C11 -0.2(4)
C2 C3 C21 C22 9.2(4)
C4 C3 C21 C22 -170.8(3)
C2 C3 C21 C26 -169.6(3)
C4 C3 C21 C26 10.4(4)
C26 C21 C22 C23 0.0(4)
C3 C21 C22 C23 -178.8(2)
C21 C22 C23 C24 -0.8(4)
C22 C23 C24 C25 0.9(4)
C23 C24 C25 C26 -0.2(4)
C24 C25 C26 C21 -0.5(4)
C22 C21 C26 C25 0.6(4)
C3 C21 C26 C25 179.4(2)
C4 C5 C31 C32 -57.7(3)
N1 C5 C31 C32 120.2(3)
C4 C5 C31 C36 117.9(3)
N1 C5 C31 C36 -64.1(4)
C36 C31 C32 C33 -0.3(4)
C5 C31 C32 C33 175.4(2)
C31 C32 C33 C34 -0.6(4)
C32 C33 C34 C35 1.0(4)
C33 C34 C35 C36 -0.4(4)
C34 C35 C36 C31 -0.5(4)
C32 C31 C36 C35 0.9(4)
C5 C31 C36 C35 -174.6(3)
N1 N2 C41 O1 8.7(4)
C48 N2 C41 O1 -179.9(2)
N1 N2 C41 C42 -171.4(2)
C48 N2 C41 C42 0.0(3)
O1 C41 C42 C43 -0.4(5)
N2 C41 C42 C43 179.7(3)
O1 C41 C42 C47 179.5(3)
N2 C41 C42 C47 -0.4(3)
C47 C42 C43 C44 -0.4(4)
C41 C42 C43 C44 179.5(3)
C42 C43 C44 C45 -0.1(4)
C43 C44 C45 C46 -0.2(4)
C44 C45 C46 C47 0.9(4)
C45 C46 C47 C42 -1.5(4)
C45 C46 C47 C48 179.4(3)
C43 C42 C47 C46 1.2(4)
C41 C42 C47 C46 -178.7(2)
C43 C42 C47 C48 -179.5(2)
C41 C42 C47 C48 0.6(3)
N1 N2 C48 O2 -9.6(4)
C41 N2 C48 O2 179.0(3)
N1 N2 C48 C47 171.8(2)
C41 N2 C48 C47 0.4(3)
C46 C47 C48 O2 0.1(5)
C42 C47 C48 O2 -179.1(3)
C46 C47 C48 N2 178.6(3)
C42 C47 C48 N2 -0.6(3)

loop_
_platon_squeeze_void_nr
_platon_squeeze_void_average_x
_platon_squeeze_void_average_y
_platon_squeeze_void_average_z
_platon_squeeze_void_volume
_platon_squeeze_void_count_electrons
1 0.000 -0.137 0.250 156.7 59.0
2 0.000 0.136 0.750 156.2 59.0
3 0.500 0.150 0.750 7.3 0.3
4 0.500 0.363 0.250 156.7 59.0
5 0.000 0.350 0.250 7.3 0.1
6 0.500 0.636 0.750 156.2 59.0
7 0.000 0.650 0.750 7.3 0.3
8 0.500 0.850 0.250 7.3 0.1
